data_7128017
loop_
_publ_author_name
'Chen, Rong'
'Chen, Chao-Long'
'Du, Ming-Hao'
'Wang, Xing'
'Wang, Cheng'
'Long, La-Sheng'
'Kong, Xiang-Jian'
'Zheng, Lan-Sun'

_publ_section_title
;
 Soluble lanthanide-transition-metal clusters
 Ln<sub>36</sub>Co<sub>12</sub> as effective molecular electrocatalysts
 for water oxidation.
;
_journal_issue 29
_journal_name_full 'Chemical communications (Cambridge, England)'
_journal_page_first 3611
_journal_page_last 3614
_journal_paper_doi 10.1039/d0cc08132a
_journal_volume 57
_journal_year 2021
_chemical_formula_sum 'C36 H306 Cl11 Dy36 N7 Ni12 O231'
_chemical_formula_weight 11479.33
_space_group_crystal_system monoclinic
_space_group_IT_number 12
_space_group_name_Hall '-C 2y'
_space_group_name_H-M_alt 'C 1 2/m 1'
_atom_sites_solution_hydrogens geom
_audit_creation_method SHELXL-2013
_audit_update_record
;
2020-12-07 deposited with the CCDC.	2021-03-08 downloaded from the CCDC.
;
_cell_angle_alpha 90
_cell_angle_beta 128.598(2)
_cell_angle_gamma 90
_cell_formula_units_Z 2
_cell_length_a 28.9037(5)
_cell_length_b 28.6333(4)
_cell_length_c 20.5500(3)
_cell_measurement_reflns_used 16737
_cell_measurement_temperature 123(2)
_cell_measurement_theta_max 65.6830
_cell_measurement_theta_min 2.8910
_cell_volume 13292.0(5)
_computing_cell_refinement 'CrysAlisPro 1.171.40.53 (Rigaku OD, 2019)'
_computing_data_collection 'CrysAlisPro 1.171.40.53 (Rigaku OD, 2019)'
_computing_data_reduction 'CrysAlisPro 1.171.40.53 (Rigaku OD, 2019)'
_computing_structure_refinement 'SHELXL-2013 (Sheldrick, 2013)'
_diffrn_ambient_temperature 123(2)
_diffrn_measured_fraction_theta_full 0.923
_diffrn_measured_fraction_theta_max 0.982
_diffrn_measurement_device_type 'XtaLAB Synergy, Dualflex, HyPix'
_diffrn_measurement_method '\w scans'
_diffrn_radiation_type CuK\a
_diffrn_radiation_wavelength 1.54178
_diffrn_reflns_av_R_equivalents 0.0682
_diffrn_reflns_av_unetI/netI 0.0537
_diffrn_reflns_Laue_measured_fraction_full 0.923
_diffrn_reflns_Laue_measured_fraction_max 0.982
_diffrn_reflns_limit_h_max 33
_diffrn_reflns_limit_h_min -33
_diffrn_reflns_limit_k_max 33
_diffrn_reflns_limit_k_min -12
_diffrn_reflns_limit_l_max 23
_diffrn_reflns_limit_l_min -24
_diffrn_reflns_number 38244
_diffrn_reflns_point_group_measured_fraction_full 0.923
_diffrn_reflns_point_group_measured_fraction_max 0.982
_diffrn_reflns_theta_full 67.679
_diffrn_reflns_theta_max 64.972
_diffrn_reflns_theta_min 2.751
_diffrn_source 'micro-focus sealed X-ray tube'
_exptl_absorpt_coefficient_mu 55.941
_exptl_absorpt_correction_T_max 1.00000
_exptl_absorpt_correction_T_min 0.13562
_exptl_absorpt_correction_type multi-scan
_exptl_crystal_colour green
_exptl_crystal_density_diffrn 2.868
_exptl_crystal_density_meas ?
_exptl_crystal_description block
_exptl_crystal_F_000 10636
_exptl_crystal_size_max 0.120
_exptl_crystal_size_mid 0.120
_exptl_crystal_size_min 0.100
_refine_diff_density_max 4.280
_refine_diff_density_min -4.029
_refine_diff_density_rms 0.510
_refine_ls_extinction_method none
_refine_ls_goodness_of_fit_ref 1.039
_refine_ls_hydrogen_treatment constr
_refine_ls_matrix_type full
_refine_ls_number_parameters 767
_refine_ls_number_reflns 11348
_refine_ls_number_restraints 421
_refine_ls_restrained_S_all 1.024
_refine_ls_R_factor_all 0.0921
_refine_ls_R_factor_gt 0.0842
_refine_ls_shift/su_max 0.053
_refine_ls_shift/su_mean 0.002
_refine_ls_structure_factor_coef Fsqd
_refine_ls_weighting_details
;
 w=1/[\s^2^(Fo^2^)+(0.1971P)^2^+105.7492P]
 where P=(Fo^2^+2Fc^2^)/3
;
_refine_ls_weighting_scheme calc
_refine_ls_wR_factor_gt 0.2350
_refine_ls_wR_factor_ref 0.2441
_reflns_Friedel_coverage 0.000
_reflns_number_gt 9565
_reflns_number_total 11348
_reflns_threshold_expression 'I > 2\s(I)'
_cod_data_source_file d0cc08132a2.cif
_cod_data_source_block Dy36Ni12
_cod_depositor_comments
;
The following automatic conversions were performed:

data item '_exptl_crystal_density_meas' value 'not measure' was
changed to '?' -- the value is perceived as not measured.

Automatic conversion script
Id: cif_fix_values 7556 2019-12-06 15:28:31Z antanas 

 Adding full bibliography for 7128014--7128018.cif.
;
_cod_original_sg_symbol_H-M 'C 2/m'
_cod_database_code 7128017
_shelx_space_group_comment
;
The symmetry employed for this shelxl refinement is uniquely defined
by the following loop, which should always be used as a source of
symmetry information in preference to the above space-group names.
They are only intended as comments.
;
_shelx_estimated_absorpt_t_min 0.057
_shelx_estimated_absorpt_t_max 0.071
_shelxl_version_number 2013-2

loop_
_space_group_symop_operation_xyz
'x, y, z'
'-x, y, -z'
'x+1/2, y+1/2, z'
'-x+1/2, y+1/2, -z'
'-x, -y, -z'
'x, -y, z'
'-x+1/2, -y+1/2, -z'
'x+1/2, -y+1/2, z'

loop_
_atom_site_label
_atom_site_type_symbol
_atom_site_fract_x
_atom_site_fract_y
_atom_site_fract_z
_atom_site_U_iso_or_equiv
_atom_site_adp_type
_atom_site_occupancy
_atom_site_site_symmetry_order
_atom_site_calc_flag
_atom_site_refinement_flags_posn
_atom_site_refinement_flags_adp
_atom_site_refinement_flags_occupancy
_atom_site_disorder_assembly
_atom_site_disorder_group
Dy1 Dy 0.16031(5) 0.0000 0.46007(7) 0.0203(3) Uani 1 2 d S T P . .
Dy2 Dy 0.13861(4) 0.13605(3) 0.54485(5) 0.0195(2) Uani 1 1 d . . . . .
Dy3 Dy 0.24766(4) 0.13901(3) 0.78054(5) 0.0233(2) Uani 1 1 d . . . . .
Dy4 Dy 0.07229(5) 0.0000 0.80375(7) 0.0231(3) Uani 1 2 d S T P . .
Dy5 Dy 0.21472(4) 0.06870(3) 0.91171(5) 0.0248(2) Uani 1 1 d . . . . .
Dy6 Dy 0.28216(4) 0.06881(3) 0.64941(5) 0.0234(2) Uani 1 1 d . . . . .
Dy7 Dy 0.09270(4) 0.13548(3) 0.71717(5) 0.0204(2) Uani 1 1 d . . . . .
Dy8 Dy 0.0000 0.17618(4) 0.5000 0.0193(3) Uani 1 2 d S T P . .
Dy9 Dy 0.04411(4) 0.08732(3) 0.33353(5) 0.0203(2) Uani 1 1 d . . . . .
Dy10 Dy 0.07002(6) 0.0000 0.22762(7) 0.0260(3) Uani 1 2 d S T P . .
Dy11 Dy 0.03605(4) 0.21472(3) 0.36363(5) 0.0241(2) Uani 1 1 d . . . . .
Ni12 Ni 0.27544(11) 0.18752(9) 0.65284(15) 0.0282(6) Uani 1 1 d . . . . .
Ni14 Ni 0.21204(12) 0.18841(9) 0.89258(16) 0.0315(6) Uani 1 1 d . . . . .
Ni1 Ni 0.30417(18) 0.0000 0.5354(3) 0.0354(9) Uani 1 2 d S T P . .
Ni2 Ni 0.1858(2) 0.0000 1.0165(2) 0.0376(9) Uani 1 2 d S T P . .
O2 O 0.0050(4) 0.0495(3) 0.7947(6) 0.022(2) Uani 1 1 d . U . . .
H2A H 0.0231 0.0712 0.8431 0.026 Uiso 1 1 calc R U . . .
O3 O 0.1650(6) 0.0000 0.8302(8) 0.025(3) Uani 1 2 d S TU P . .
H3A H 0.1601 0.0000 0.7775 0.030 Uiso 1 2 calc R U P . .
O4 O 0.0687(5) 0.1299(4) 0.2503(7) 0.031(2) Uani 1 1 d . U . . .
O5 O 0.0798(4) 0.2017(3) 0.5050(6) 0.022(2) Uani 1 1 d . U . . .
H5A H 0.1012 0.2295 0.5417 0.027 Uiso 1 1 calc R U . . .
O6 O 0.0539(4) 0.0599(3) 0.7098(5) 0.0177(19) Uani 1 1 d . U . . .
H6A H 0.0457 0.0439 0.6603 0.021 Uiso 1 1 calc R U . . .
O7 O 0.0453(4) 0.2011(3) 0.6368(6) 0.0208(19) Uani 1 1 d . U . . .
H7A H 0.0719 0.2287 0.6546 0.025 Uiso 1 1 calc R U . . .
O8 O 0.1049(4) 0.1518(3) 0.4112(6) 0.022(2) Uani 1 1 d . U . . .
H8A H 0.1369 0.1578 0.4067 0.026 Uiso 1 1 calc R U . . .
O9 O 0.1219(4) 0.0491(3) 0.3475(6) 0.024(2) Uani 1 1 d . U . . .
H9A H 0.1515 0.0704 0.3528 0.029 Uiso 1 1 calc R U . . .
O10 O 0.2082(4) 0.0888(3) 0.6636(6) 0.0201(19) Uani 1 1 d . U . . .
H10A H 0.1892 0.0604 0.6660 0.024 Uiso 1 1 calc R U . . .
O11 O 0.1793(4) 0.0887(3) 0.7747(5) 0.0199(19) Uani 1 1 d . U . . .
H11A H 0.1701 0.0603 0.7402 0.024 Uiso 1 1 calc R U . . .
O12 O 0.1150(4) 0.0608(3) 0.4821(6) 0.021(2) Uani 1 1 d . U . . .
H12A H 0.0905 0.0450 0.4947 0.025 Uiso 1 1 calc R U . . .
O13 O 0.0845(4) 0.1205(3) 0.5956(5) 0.022(2) Uani 1 1 d . U . . .
H13A H 0.0680 0.0883 0.5766 0.026 Uiso 1 1 calc R U . . .
O14 O 0.1383(5) 0.0479(4) 0.9186(6) 0.030(2) Uani 1 1 d . U . . .
H14A H 0.1199 0.0744 0.9270 0.036 Uiso 1 1 calc R U . . .
O15 O 0.3293(6) 0.0000 0.6507(9) 0.028(3) Uani 1 2 d S TU P . .
H15A H 0.3732 0.0000 0.6953 0.033 Uiso 1 2 calc R U P . .
O16 O 0.2429(8) 0.0000 0.9932(9) 0.034(4) Uani 1 2 d S TU P . .
H16A H 0.2852 0.0000 1.0446 0.041 Uiso 1 2 calc R U P . .
O17 O 0.2640(5) 0.1346(4) 0.9104(7) 0.034(3) Uani 1 1 d . U . . .
H17A H 0.3064 0.1376 0.9609 0.041 Uiso 1 1 calc R U . . .
O18 O 0.0419(6) 0.0000 0.3460(8) 0.022(3) Uani 1 2 d S TU P . .
O19 O 0.0207(4) 0.1236(3) 0.4216(6) 0.024(2) Uani 1 1 d . U . . .
O20 O 0.0204(4) 0.1517(3) 0.7323(6) 0.024(2) Uani 1 1 d . U . . .
H20A H 0.0360 0.1577 0.7907 0.028 Uiso 1 1 calc R U . . .
O21 O 0.1740(4) 0.1838(3) 0.7686(6) 0.025(2) Uani 1 1 d . U . . .
H21A H 0.1646 0.2144 0.7392 0.030 Uiso 1 1 calc R U . . .
O22 O 0.2233(6) 0.0000 0.6089(8) 0.023(3) Uani 1 2 d S TU P . .
H22A H 0.2001 0.0000 0.6301 0.027 Uiso 1 2 calc R U P . .
O23 O 0.2289(4) 0.1360(3) 0.5675(6) 0.023(2) Uani 1 1 d . U . . .
H23A H 0.2253 0.1393 0.5160 0.027 Uiso 1 1 calc R U . . .
O24 O 0.2421(5) 0.0479(4) 0.5124(7) 0.030(2) Uani 1 1 d . U . . .
H24A H 0.2348 0.0746 0.4756 0.036 Uiso 1 1 calc R U . . .
O25 O 0.2060(4) 0.1846(3) 0.6580(6) 0.021(2) Uani 1 1 d . U . . .
H25A H 0.1898 0.2156 0.6574 0.025 Uiso 1 1 calc R U . . .
O26 O 0.2961(5) 0.2106(4) 0.8409(7) 0.034(2) Uani 1 1 d . U . . .
O27 O 0.1525(5) 0.1361(3) 0.8635(6) 0.028(2) Uani 1 1 d . U . . .
H27A H 0.1309 0.1403 0.8866 0.033 Uiso 1 1 calc R U . . .
O28 O 0.3087(5) 0.1361(4) 0.7377(6) 0.029(2) Uani 1 1 d . U . . .
H28A H 0.3521 0.1390 0.7846 0.034 Uiso 1 1 calc R U . . .
O29 O 0.1255(5) 0.2608(4) 0.4299(7) 0.035(3) Uani 1 1 d . U . . .
O30 O 0.0789(6) 0.0736(4) 0.1802(7) 0.038(3) Uani 1 1 d . U . . .
O31 O 0.0000 0.2633(4) 0.5000 0.031(3) Uani 1 2 d S TU P . .
O32 O 0.2524(6) 0.1903(5) 1.0183(8) 0.050(3) Uani 1 1 d . U . . .
O33 O 0.0090(10) 0.0000 0.0826(10) 0.049(5) Uani 1 2 d S TU P . .
O34 O 0.2519(5) 0.1019(4) 1.0417(6) 0.037(3) Uani 1 1 d . U . . .
O35 O 0.3209(5) 0.2400(4) 0.7420(7) 0.036(3) Uani 1 1 d . U . . .
O36 O 0.3549(5) 0.1017(4) 0.6464(8) 0.042(3) Uani 1 1 d . U . . .
O37 O 0.0247(5) 0.2860(3) 0.4114(6) 0.028(2) Uani 1 1 d . U . . .
O38 O 0.0638(5) 0.2158(4) 0.2759(6) 0.033(2) Uani 1 1 d . U . . .
O39 O 0.2705(6) 0.2401(4) 0.9139(8) 0.049(3) Uani 1 1 d . U . . .
O40 O 0.2417(6) 0.2387(4) 0.5638(8) 0.043(3) Uani 1 1 d . U . . .
O41 O 0.1610(9) 0.0000 0.2502(14) 0.053(5) Uani 1 2 d S TU P . .
O42 O 0.3497(5) 0.1866(4) 0.6565(8) 0.041(3) Uani 1 1 d . U . . .
O43 O 0.2322(7) 0.0500(5) 1.1072(8) 0.060(4) Uani 1 1 d . U . . .
O44 O -0.0321(7) 0.2612(5) 0.2469(8) 0.060(4) Uani 1 1 d . U . . .
O45 O 0.3486(6) 0.0437(4) 0.7886(8) 0.055(4) Uani 1 1 d . U . . .
O47 O 0.3070(6) 0.0432(5) 0.9531(11) 0.064(4) Uani 1 1 d . U . . .
O48 O 0.3315(6) 0.0902(5) 0.8733(8) 0.055(4) Uani 1 1 d . U . . .
O51 O 0.2721(10) 0.0000 0.4123(14) 0.061(5) Uani 1 2 d S TU P . .
O52 O 0.3672(6) 0.0494(5) 0.5641(10) 0.056(4) Uani 1 1 d . U . . .
O55 O 0.1585(7) 0.2409(5) 0.8794(9) 0.056(4) Uani 1 1 d . U . . .
O1W O 0.1269(14) 0.0000 1.0421(19) 0.090(8) Uani 1 2 d S TU P . .
C1 C 0.0750(11) 0.1179(8) 0.1955(12) 0.058(5) Uani 1 1 d . U . . .
C5 C 0.2984(10) 0.2427(6) 0.8845(11) 0.047(5) Uani 1 1 d . U . . .
C3 C 0.2546(12) 0.0890(8) 1.1006(15) 0.067(6) Uani 1 1 d . U . . .
C6 C 0.3298(16) 0.2870(10) 0.8980(18) 0.093(10) Uani 1 1 d . U . . .
H6B H 0.3491 0.2849 0.8723 0.140 Uiso 1 1 calc R U . . .
H6C H 0.3598 0.2927 0.9579 0.140 Uiso 1 1 calc R U . . .
H6D H 0.3014 0.3129 0.8727 0.140 Uiso 1 1 calc R U . . .
C2 C 0.0806(12) 0.1550(7) 0.1510(15) 0.063(6) Uani 1 1 d . U . . .
H2B H 0.0770 0.1855 0.1690 0.095 Uiso 1 1 calc R U . . .
H2C H 0.0491 0.1514 0.0910 0.095 Uiso 1 1 calc R U . . .
H2D H 0.1192 0.1526 0.1636 0.095 Uiso 1 1 calc R U . . .
C4 C 0.2856(18) 0.1244(13) 1.1741(19) 0.116(12) Uani 1 1 d . U . . .
H4A H 0.3017 0.1504 1.1626 0.174 Uiso 1 1 calc R U . . .
H4B H 0.3179 0.1087 1.2256 0.174 Uiso 1 1 calc R U . . .
H4C H 0.2568 0.1365 1.1802 0.174 Uiso 1 1 calc R U . . .
C7 C 0.0099(12) 0.2928(9) 0.4587(16) 0.021(6) Uani 0.5 1 d D U P . .
Cl1 Cl 0.1300(2) 0.0000 0.6465(3) 0.0210(9) Uani 1 2 d S T P . .
Cl2 Cl 0.0760(3) 0.1359(2) 0.9286(3) 0.0710(15) Uani 1 1 d . . . . .
N3 N 0.0000 0.0000 0.5000 0.022(5) Uani 1 4 d S T P . .
O62 O 0.2944(6) 0.3265(4) 0.5892(8) 0.045(3) Uani 1 1 d . U . . .
O63 O 0.2855(6) 0.3958(4) 0.6264(8) 0.047(3) Uani 1 1 d . U . . .
O66 O 0.3451(7) 0.2225(5) 1.3924(11) 0.068(4) Uani 1 1 d . U . . .
N1 N 0.2875(6) 0.3520(5) 0.6320(10) 0.041(3) Uani 1 1 d . . . . .
O61 O 0.2846(8) 0.3349(5) 0.6857(10) 0.066(4) Uani 1 1 d . U . . .
C10 C 0.4393(15) 0.1316(16) 0.669(3) 0.163(18) Uani 1 1 d . U . . .
H10B H 0.4609 0.1607 0.6803 0.245 Uiso 1 1 calc R U . . .
H10C H 0.4254 0.1188 0.6154 0.245 Uiso 1 1 calc R U . . .
H10D H 0.4656 0.1089 0.7133 0.245 Uiso 1 1 calc R U . . .
O67 O 0.0000 0.0469(11) 0.5000 0.091(8) Uani 1 2 d S TU P . .
O68 O 0.0129(9) 0.0218(6) 0.4587(11) 0.079(5) Uani 1 1 d . U . . .
O65 O 0.3474(8) 0.1609(7) 1.4735(12) 0.080(5) Uani 1 1 d . U . . .
O64 O 0.3486(13) 0.1532(9) 1.3596(14) 0.140(10) Uani 1 1 d . U . . .
N2 N 0.3457(10) 0.1771(10) 1.4112(14) 0.084(7) Uani 1 1 d . . . . .
C9 C 0.3807(17) 0.1422(14) 0.667(2) 0.111(11) Uani 1 1 d . U . . .
O4W O 0.1295(7) 0.2752(4) 0.7074(8) 0.057(4) Uani 1 1 d . U . . .
O3W O 0.0664(10) 0.0674(7) 1.0331(12) 0.088(6) Uani 1 1 d . U . . .
O2W O 0.2031(13) 0.0725(8) 0.2188(17) 0.122(8) Uani 1 1 d . U . . .
O6W O 0.4164(15) 0.1555(12) 1.244(2) 0.155(11) Uiso 1 1 d . . . . .
O5W O 0.364(2) 0.0000 1.151(3) 0.166(17) Uiso 1 2 d S . P . .
O8W O 0.427(2) 0.2605(15) 1.095(3) 0.205(16) Uiso 1 1 d . . . . .
O7W O 0.462(3) 0.0000 0.769(4) 0.20(2) Uiso 1 2 d S . P . .
C8 C 0.0048(18) 0.3435(12) 0.473(2) 0.048(9) Uiso 0.5 1 d D . P . .

loop_
_atom_site_aniso_label
_atom_site_aniso_U_11
_atom_site_aniso_U_22
_atom_site_aniso_U_33
_atom_site_aniso_U_23
_atom_site_aniso_U_13
_atom_site_aniso_U_12
Dy1 0.0289(6) 0.0138(6) 0.0237(6) 0.000 0.0191(5) 0.000
Dy2 0.0258(4) 0.0141(4) 0.0218(4) -0.0024(3) 0.0164(4) -0.0027(3)
Dy3 0.0283(5) 0.0181(4) 0.0219(4) -0.0040(3) 0.0149(4) -0.0048(3)
Dy4 0.0369(7) 0.0131(6) 0.0249(6) 0.000 0.0219(5) 0.000
Dy5 0.0330(5) 0.0195(4) 0.0192(4) -0.0016(3) 0.0150(4) -0.0013(3)
Dy6 0.0260(4) 0.0173(4) 0.0291(5) -0.0016(3) 0.0183(4) -0.0018(3)
Dy7 0.0290(4) 0.0142(4) 0.0205(4) -0.0022(3) 0.0167(4) -0.0023(3)
Dy8 0.0266(6) 0.0138(5) 0.0202(5) 0.000 0.0159(5) 0.000
Dy9 0.0293(4) 0.0145(4) 0.0209(4) -0.0004(3) 0.0176(4) -0.0001(3)
Dy10 0.0446(7) 0.0173(6) 0.0266(6) 0.000 0.0273(6) 0.000
Dy11 0.0357(5) 0.0171(4) 0.0267(4) 0.0012(3) 0.0230(4) -0.0003(3)
Ni12 0.0297(13) 0.0242(13) 0.0324(13) -0.0039(10) 0.0201(11) -0.0092(11)
Ni14 0.0403(15) 0.0276(14) 0.0290(13) -0.0097(11) 0.0228(12) -0.0087(12)
Ni1 0.040(2) 0.030(2) 0.047(2) 0.000 0.0328(19) 0.000
Ni2 0.059(3) 0.030(2) 0.0299(19) 0.000 0.031(2) 0.000
O2 0.037(5) 0.016(5) 0.019(4) 0.001(4) 0.021(4) -0.003(4)
O3 0.032(7) 0.019(7) 0.022(6) 0.000 0.017(6) 0.000
O4 0.048(6) 0.029(5) 0.035(6) -0.001(4) 0.036(5) 0.000(5)
O5 0.032(5) 0.009(4) 0.030(5) 0.004(4) 0.022(4) 0.002(4)
O6 0.029(5) 0.009(4) 0.014(4) 0.000(3) 0.013(4) -0.001(4)
O7 0.029(5) 0.013(4) 0.027(5) -0.004(4) 0.021(4) 0.002(4)
O8 0.032(5) 0.016(5) 0.028(5) -0.002(4) 0.024(4) 0.001(4)
O9 0.033(5) 0.023(5) 0.028(5) 0.002(4) 0.024(4) -0.003(4)
O10 0.024(5) 0.016(5) 0.028(5) -0.006(4) 0.020(4) -0.010(4)
O11 0.020(4) 0.017(5) 0.018(4) -0.006(4) 0.009(4) -0.005(4)
O12 0.025(5) 0.016(5) 0.024(5) -0.001(4) 0.016(4) -0.003(4)
O13 0.029(5) 0.011(4) 0.021(4) -0.003(4) 0.013(4) -0.002(4)
O14 0.037(6) 0.027(5) 0.030(5) -0.002(4) 0.023(5) -0.001(5)
O15 0.028(7) 0.020(7) 0.030(7) 0.000 0.016(6) 0.000
O16 0.054(9) 0.015(7) 0.023(7) 0.000 0.019(7) 0.000
O17 0.038(6) 0.029(6) 0.027(5) -0.009(4) 0.016(5) -0.010(5)
O18 0.035(7) 0.008(6) 0.031(7) 0.000 0.024(6) 0.000
O19 0.033(5) 0.015(5) 0.025(5) 0.001(4) 0.019(4) 0.004(4)
O20 0.037(5) 0.015(5) 0.026(5) -0.006(4) 0.023(4) -0.003(4)
O21 0.029(5) 0.014(5) 0.034(5) -0.007(4) 0.021(4) -0.006(4)
O22 0.028(7) 0.021(7) 0.025(6) 0.000 0.019(6) 0.000
O23 0.026(5) 0.025(5) 0.029(5) -0.002(4) 0.023(4) 0.000(4)
O24 0.041(6) 0.021(5) 0.038(5) -0.005(4) 0.030(5) -0.004(5)
O25 0.032(5) 0.010(4) 0.029(5) -0.007(4) 0.023(4) -0.006(4)
O26 0.039(6) 0.026(5) 0.038(6) -0.011(5) 0.024(5) -0.010(5)
O27 0.035(5) 0.026(5) 0.022(5) -0.007(4) 0.018(4) -0.007(4)
O28 0.027(5) 0.033(6) 0.027(5) -0.010(4) 0.017(4) -0.008(4)
O29 0.030(6) 0.028(6) 0.049(6) -0.002(5) 0.026(5) -0.008(5)
O30 0.069(8) 0.023(5) 0.046(6) -0.011(5) 0.047(6) -0.016(5)
O31 0.036(8) 0.005(6) 0.045(8) 0.000 0.022(7) 0.000
O32 0.072(9) 0.051(8) 0.039(6) -0.024(6) 0.040(7) -0.021(7)
O33 0.091(14) 0.040(10) 0.034(8) 0.000 0.047(10) 0.000
O34 0.055(7) 0.035(6) 0.022(5) -0.004(4) 0.026(5) -0.006(5)
O35 0.036(6) 0.032(6) 0.038(6) -0.011(5) 0.021(5) -0.018(5)
O36 0.033(6) 0.027(6) 0.061(7) 0.007(5) 0.027(5) -0.004(5)
O37 0.035(5) 0.018(5) 0.039(6) 0.002(4) 0.026(5) 0.003(4)
O38 0.049(7) 0.030(6) 0.033(6) 0.004(5) 0.032(5) -0.004(5)
O39 0.065(8) 0.039(7) 0.045(7) -0.021(5) 0.036(6) -0.023(6)
O40 0.052(7) 0.029(6) 0.049(7) 0.006(5) 0.032(6) -0.005(6)
O41 0.054(11) 0.039(10) 0.084(13) 0.000 0.053(11) 0.000
O42 0.034(6) 0.047(7) 0.049(6) 0.000(5) 0.030(5) -0.009(5)
O43 0.082(9) 0.067(9) 0.030(6) -0.009(6) 0.034(6) -0.014(8)
O44 0.079(10) 0.041(8) 0.044(7) 0.016(6) 0.031(7) 0.013(7)
O45 0.063(9) 0.035(7) 0.044(7) 0.001(6) 0.022(6) 0.016(7)
O47 0.048(8) 0.044(8) 0.103(11) 0.020(8) 0.048(8) 0.016(7)
O48 0.053(8) 0.068(9) 0.046(7) 0.029(7) 0.031(6) 0.026(7)
O51 0.080(14) 0.062(13) 0.071(13) 0.000 0.062(12) 0.000
O52 0.055(8) 0.052(8) 0.086(10) -0.003(7) 0.056(8) -0.010(7)
O55 0.061(8) 0.039(7) 0.063(8) -0.019(6) 0.037(7) -0.002(6)
O1W 0.13(2) 0.093(18) 0.113(18) 0.000 0.106(17) 0.000
C1 0.076(12) 0.058(11) 0.042(9) 0.004(8) 0.038(9) 0.002(10)
C5 0.070(11) 0.035(9) 0.037(8) -0.020(7) 0.035(8) -0.027(8)
C3 0.079(13) 0.052(11) 0.067(12) -0.002(9) 0.044(10) -0.006(10)
C6 0.15(2) 0.081(17) 0.092(17) -0.046(14) 0.094(17) -0.068(17)
C2 0.117(18) 0.028(10) 0.077(14) -0.004(9) 0.077(14) 0.003(11)
C4 0.14(3) 0.14(3) 0.076(17) -0.053(17) 0.074(18) -0.06(2)
C7 0.025(12) 0.013(11) 0.022(11) -0.002(9) 0.013(9) -0.006(10)
Cl1 0.026(2) 0.015(2) 0.021(2) 0.000 0.0147(18) 0.000
Cl2 0.071(4) 0.083(4) 0.054(3) -0.008(3) 0.036(3) -0.007(3)
N3 0.055(16) -0.005(9) 0.020(11) 0.000 0.025(12) 0.000
O62 0.059(8) 0.043(7) 0.047(7) -0.007(6) 0.040(6) -0.010(6)
O63 0.052(8) 0.031(7) 0.062(8) 0.002(6) 0.037(7) -0.009(6)
O66 0.045(8) 0.044(8) 0.101(12) -0.026(8) 0.038(8) -0.011(7)
N1 0.034(8) 0.031(8) 0.049(8) -0.002(7) 0.023(7) -0.004(6)
O61 0.101(12) 0.049(8) 0.085(10) 0.008(8) 0.077(10) -0.008(8)
C10 0.075(19) 0.20(3) 0.17(3) 0.11(2) 0.058(18) -0.032(19)
O67 0.099(15) 0.114(17) 0.078(13) 0.000 0.064(12) 0.000
O68 0.103(12) 0.070(9) 0.081(10) -0.007(8) 0.067(9) -0.028(8)
O65 0.076(11) 0.085(12) 0.090(12) -0.015(10) 0.058(10) -0.020(10)
O64 0.16(2) 0.119(17) 0.085(13) -0.051(13) 0.049(13) 0.021(16)
N2 0.071(14) 0.12(2) 0.076(14) -0.039(14) 0.052(12) -0.036(14)
C9 0.098(17) 0.114(19) 0.122(18) 0.002(14) 0.070(14) -0.024(14)
O4W 0.065(9) 0.029(7) 0.054(8) -0.006(6) 0.026(7) -0.015(6)
O3W 0.136(16) 0.078(12) 0.077(11) -0.016(9) 0.080(12) -0.016(11)
O2W 0.20(2) 0.102(16) 0.159(19) -0.004(14) 0.156(19) -0.016(15)

loop_
_atom_type_symbol
_atom_type_description
_atom_type_scat_dispersion_real
_atom_type_scat_dispersion_imag
_atom_type_scat_source
C C 0.0181 0.0091 'International Tables Vol C Tables 4.2.6.8 and 6.1.1.4'
H H 0.0000 0.0000 'International Tables Vol C Tables 4.2.6.8 and 6.1.1.4'
N N 0.0311 0.0180 'International Tables Vol C Tables 4.2.6.8 and 6.1.1.4'
O O 0.0492 0.0322 'International Tables Vol C Tables 4.2.6.8 and 6.1.1.4'
Cl Cl 0.3639 0.7018 'International Tables Vol C Tables 4.2.6.8 and 6.1.1.4'
Ni Ni -3.0029 0.5091 'International Tables Vol C Tables 4.2.6.8 and 6.1.1.4'
Dy Dy -9.8046 9.8477 'International Tables Vol C Tables 4.2.6.8 and 6.1.1.4'

loop_
_geom_angle_atom_site_label_1
_geom_angle_atom_site_label_2
_geom_angle_atom_site_label_3
_geom_angle
_geom_angle_site_symmetry_1
_geom_angle_site_symmetry_3
_geom_angle_publ_flag
O9 Dy1 O9 74.8(5) 6 . ?
O9 Dy1 O24 79.6(4) 6 6 ?
O9 Dy1 O24 122.2(3) . 6 ?
O9 Dy1 O24 122.2(3) 6 . ?
O9 Dy1 O24 79.6(4) . . ?
O24 Dy1 O24 71.9(5) 6 . ?
O9 Dy1 O12 130.9(3) 6 . ?
O9 Dy1 O12 76.6(3) . . ?
O24 Dy1 O12 149.2(4) 6 . ?
O24 Dy1 O12 90.1(3) . . ?
O9 Dy1 O12 76.6(3) 6 6 ?
O9 Dy1 O12 130.9(3) . 6 ?
O24 Dy1 O12 90.1(3) 6 6 ?
O24 Dy1 O12 149.2(3) . 6 ?
O12 Dy1 O12 93.8(4) . 6 ?
O9 Dy1 O22 141.8(3) 6 . ?
O9 Dy1 O22 141.8(3) . . ?
O24 Dy1 O22 70.6(4) 6 . ?
O24 Dy1 O22 70.6(4) . . ?
O12 Dy1 O22 80.1(3) . . ?
O12 Dy1 O22 80.1(3) 6 . ?
O9 Dy1 O18 64.6(3) 6 . ?
O9 Dy1 O18 64.6(3) . . ?
O24 Dy1 O18 140.8(3) 6 . ?
O24 Dy1 O18 140.8(3) . . ?
O12 Dy1 O18 67.3(3) . . ?
O12 Dy1 O18 67.3(3) 6 . ?
O22 Dy1 O18 131.0(4) . . ?
O9 Dy1 Ni1 98.2(2) 6 . ?
O9 Dy1 Ni1 98.2(2) . . ?
O24 Dy1 Ni1 36.3(3) 6 . ?
O24 Dy1 Ni1 36.3(3) . . ?
O12 Dy1 Ni1 124.9(2) . . ?
O12 Dy1 Ni1 124.9(2) 6 . ?
O22 Dy1 Ni1 71.4(3) . . ?
O18 Dy1 Ni1 157.7(3) . . ?
O9 Dy1 Dy9 38.7(2) 6 6 ?
O9 Dy1 Dy9 92.8(2) . 6 ?
O24 Dy1 Dy9 98.2(3) 6 6 ?
O24 Dy1 Dy9 160.9(2) . 6 ?
O12 Dy1 Dy9 105.3(2) . 6 ?
O12 Dy1 Dy9 42.9(2) 6 6 ?
O22 Dy1 Dy9 122.51(19) . 6 ?
O18 Dy1 Dy9 43.47(4) . 6 ?
Ni1 Dy1 Dy9 129.81(4) . 6 ?
O9 Dy1 Dy9 92.8(2) 6 . ?
O9 Dy1 Dy9 38.7(2) . . ?
O24 Dy1 Dy9 160.9(2) 6 . ?
O24 Dy1 Dy9 98.2(3) . . ?
O12 Dy1 Dy9 42.9(2) . . ?
O12 Dy1 Dy9 105.3(2) 6 . ?
O22 Dy1 Dy9 122.51(19) . . ?
O18 Dy1 Dy9 43.47(4) . . ?
Ni1 Dy1 Dy9 129.82(4) . . ?
Dy9 Dy1 Dy9 86.17(3) 6 . ?
O9 Dy1 Dy10 37.7(2) 6 . ?
O9 Dy1 Dy10 37.7(2) . . ?
O24 Dy1 Dy10 106.6(3) 6 . ?
O24 Dy1 Dy10 106.6(3) . . ?
O12 Dy1 Dy10 102.3(2) . . ?
O12 Dy1 Dy10 102.3(2) 6 . ?
O22 Dy1 Dy10 176.4(3) . . ?
O18 Dy1 Dy10 52.6(3) . . ?
Ni1 Dy1 Dy10 105.08(7) . . ?
Dy9 Dy1 Dy10 59.62(2) 6 . ?
Dy9 Dy1 Dy10 59.62(2) . . ?
O8 Dy2 O5 75.5(3) . . ?
O8 Dy2 O25 122.4(3) . . ?
O5 Dy2 O25 80.9(3) . . ?
O8 Dy2 O23 80.1(3) . . ?
O5 Dy2 O23 123.4(3) . . ?
O25 Dy2 O23 70.8(3) . . ?
O8 Dy2 O12 76.5(3) . . ?
O5 Dy2 O12 130.1(3) . . ?
O25 Dy2 O12 148.7(3) . . ?
O23 Dy2 O12 90.8(3) . . ?
O8 Dy2 O10 141.7(3) . . ?
O5 Dy2 O10 141.8(3) . . ?
O25 Dy2 O10 70.9(3) . . ?
O23 Dy2 O10 71.0(3) . . ?
O12 Dy2 O10 79.4(3) . . ?
O8 Dy2 O13 130.2(3) . . ?
O5 Dy2 O13 76.7(3) . . ?
O25 Dy2 O13 92.4(3) . . ?
O23 Dy2 O13 149.2(3) . . ?
O12 Dy2 O13 91.4(3) . . ?
O10 Dy2 O13 79.2(3) . . ?
O8 Dy2 O19 64.2(3) . . ?
O5 Dy2 O19 63.9(3) . . ?
O25 Dy2 O19 141.8(3) . . ?
O23 Dy2 O19 141.0(3) . . ?
O12 Dy2 O19 66.9(3) . . ?
O10 Dy2 O19 130.2(3) . . ?
O13 Dy2 O19 66.6(3) . . ?
O8 Dy2 Ni12 98.4(2) . . ?
O5 Dy2 Ni12 100.1(2) . . ?
O25 Dy2 Ni12 36.3(2) . . ?
O23 Dy2 Ni12 35.2(2) . . ?
O12 Dy2 Ni12 124.3(2) . . ?
O10 Dy2 Ni12 71.7(2) . . ?
O13 Dy2 Ni12 126.8(2) . . ?
O19 Dy2 Ni12 158.1(2) . . ?
O8 Dy2 Dy9 38.6(2) . . ?
O5 Dy2 Dy9 92.9(2) . . ?
O25 Dy2 Dy9 160.9(2) . . ?
O23 Dy2 Dy9 98.6(2) . . ?
O12 Dy2 Dy9 42.7(2) . . ?
O10 Dy2 Dy9 121.6(2) . . ?
O13 Dy2 Dy9 103.8(2) . . ?
O19 Dy2 Dy9 43.30(19) . . ?
Ni12 Dy2 Dy9 129.42(5) . . ?
O8 Dy2 Dy8 93.2(2) . . ?
O5 Dy2 Dy8 38.3(2) . . ?
O25 Dy2 Dy8 99.4(2) . . ?
O23 Dy2 Dy8 161.7(2) . . ?
O12 Dy2 Dy8 104.3(2) . . ?
O10 Dy2 Dy8 121.5(2) . . ?
O13 Dy2 Dy8 42.8(2) . . ?
O19 Dy2 Dy8 43.39(19) . . ?
Ni12 Dy2 Dy8 131.39(5) . . ?
Dy9 Dy2 Dy8 86.11(2) . . ?
O8 Dy2 Dy11 38.3(2) . . ?
O5 Dy2 Dy11 37.5(2) . . ?
O25 Dy2 Dy11 106.4(2) . . ?
O23 Dy2 Dy11 106.9(2) . . ?
O12 Dy2 Dy11 103.0(2) . . ?
O10 Dy2 Dy11 176.9(2) . . ?
O13 Dy2 Dy11 102.6(2) . . ?
O19 Dy2 Dy11 52.8(2) . . ?
Ni12 Dy2 Dy11 105.26(5) . . ?
Dy9 Dy2 Dy11 60.51(2) . . ?
Dy8 Dy2 Dy11 60.04(2) . . ?
O26 Dy3 O21 77.4(4) . . ?
O26 Dy3 O48 96.6(5) . . ?
O21 Dy3 O48 143.2(4) . . ?
O26 Dy3 O11 138.9(3) . . ?
O21 Dy3 O11 70.1(3) . . ?
O48 Dy3 O11 94.7(4) . . ?
O26 Dy3 O25 79.8(3) . . ?
O21 Dy3 O25 76.4(3) . . ?
O48 Dy3 O25 139.0(4) . . ?
O11 Dy3 O25 114.8(3) . . ?
O26 Dy3 O10 143.8(3) . . ?
O21 Dy3 O10 112.8(3) . . ?
O48 Dy3 O10 93.5(4) . . ?
O11 Dy3 O10 74.1(3) . . ?
O25 Dy3 O10 70.0(3) . . ?
O26 Dy3 O17 79.7(4) . . ?
O21 Dy3 O17 71.7(4) . . ?
O48 Dy3 O17 71.6(4) . . ?
O11 Dy3 O17 66.9(3) . . ?
O25 Dy3 O17 145.0(4) . . ?
O10 Dy3 O17 136.3(3) . . ?
O26 Dy3 O28 83.9(4) . . ?
O21 Dy3 O28 142.8(4) . . ?
O48 Dy3 O28 70.3(4) . . ?
O11 Dy3 O28 136.9(3) . . ?
O25 Dy3 O28 68.8(3) . . ?
O10 Dy3 O28 67.1(3) . . ?
O17 Dy3 O28 136.0(4) . . ?
O26 Dy3 Ni14 66.9(3) . . ?
O21 Dy3 Ni14 37.1(2) . . ?
O48 Dy3 Ni14 106.9(3) . . ?
O11 Dy3 Ni14 72.0(2) . . ?
O25 Dy3 Ni14 108.8(2) . . ?
O10 Dy3 Ni14 141.5(2) . . ?
O17 Dy3 Ni14 36.4(3) . . ?
O28 Dy3 Ni14 150.3(2) . . ?
O26 Dy3 Ni12 73.1(3) . . ?
O21 Dy3 Ni12 108.8(2) . . ?
O48 Dy3 Ni12 103.9(3) . . ?
O11 Dy3 Ni12 141.0(2) . . ?
O25 Dy3 Ni12 35.8(2) . . ?
O10 Dy3 Ni12 70.8(2) . . ?
O17 Dy3 Ni12 151.7(3) . . ?
O28 Dy3 Ni12 34.3(3) . . ?
Ni14 Dy3 Ni12 131.44(7) . . ?
O26 Dy3 Dy2 116.1(3) . . ?
O21 Dy3 Dy2 84.4(2) . . ?
O48 Dy3 Dy2 128.9(4) . . ?
O11 Dy3 Dy2 85.4(2) . . ?
O25 Dy3 Dy2 36.4(2) . . ?
O10 Dy3 Dy2 37.5(2) . . ?
O17 Dy3 Dy2 148.0(3) . . ?
O28 Dy3 Dy2 75.4(2) . . ?
Ni14 Dy3 Dy2 121.24(5) . . ?
Ni12 Dy3 Dy2 56.20(4) . . ?
O26 Dy3 Dy7 112.9(3) . . ?
O21 Dy3 Dy7 35.7(2) . . ?
O48 Dy3 Dy7 130.5(3) . . ?
O11 Dy3 Dy7 37.5(2) . . ?
O25 Dy3 Dy7 86.7(2) . . ?
O10 Dy3 Dy7 85.3(2) . . ?
O17 Dy3 Dy7 75.7(3) . . ?
O28 Dy3 Dy7 147.8(2) . . ?
Ni14 Dy3 Dy7 56.51(5) . . ?
Ni12 Dy3 Dy7 121.93(5) . . ?
Dy2 Dy3 Dy7 72.49(2) . . ?
O2 Dy4 O2 75.4(5) 6 . ?
O2 Dy4 O14 80.7(3) 6 6 ?
O2 Dy4 O14 123.7(3) . 6 ?
O2 Dy4 O14 123.7(3) 6 . ?
O2 Dy4 O14 80.7(3) . . ?
O14 Dy4 O14 71.8(5) 6 . ?
O2 Dy4 O3 141.9(2) 6 . ?
O2 Dy4 O3 141.9(2) . . ?
O14 Dy4 O3 71.1(4) 6 . ?
O14 Dy4 O3 71.1(4) . . ?
O2 Dy4 O6 128.6(3) 6 . ?
O2 Dy4 O6 75.1(3) . . ?
O14 Dy4 O6 150.4(4) 6 . ?
O14 Dy4 O6 91.4(3) . . ?
O3 Dy4 O6 80.5(3) . . ?
O2 Dy4 O6 75.1(3) 6 6 ?
O2 Dy4 O6 128.6(3) . 6 ?
O14 Dy4 O6 91.4(3) 6 6 ?
O14 Dy4 O6 150.4(4) . 6 ?
O3 Dy4 O6 80.5(3) . 6 ?
O6 Dy4 O6 92.2(4) . 6 ?
O2 Dy4 O18 63.4(3) 6 5_556 ?
O2 Dy4 O18 63.4(3) . 5_556 ?
O14 Dy4 O18 140.9(3) 6 5_556 ?
O14 Dy4 O18 140.9(3) . 5_556 ?
O3 Dy4 O18 130.1(4) . 5_556 ?
O6 Dy4 O18 65.9(3) . 5_556 ?
O6 Dy4 O18 65.9(3) 6 5_556 ?
O2 Dy4 Ni2 100.8(2) 6 . ?
O2 Dy4 Ni2 100.8(2) . . ?
O14 Dy4 Ni2 36.1(3) 6 . ?
O14 Dy4 Ni2 36.1(3) . . ?
O3 Dy4 Ni2 70.5(3) . . ?
O6 Dy4 Ni2 125.5(2) . . ?
O6 Dy4 Ni2 125.5(2) 6 . ?
O18 Dy4 Ni2 159.3(3) 5_556 . ?
O2 Dy4 Dy9 37.5(2) 6 5_556 ?
O2 Dy4 Dy9 91.9(2) . 5_556 ?
O14 Dy4 Dy9 98.9(3) 6 5_556 ?
O14 Dy4 Dy9 161.2(3) . 5_556 ?
O3 Dy4 Dy9 122.21(19) . 5_556 ?
O6 Dy4 Dy9 103.4(2) . 5_556 ?
O6 Dy4 Dy9 42.1(2) 6 5_556 ?
O18 Dy4 Dy9 42.88(4) 5_556 5_556 ?
Ni2 Dy4 Dy9 131.11(4) . 5_556 ?
O2 Dy4 Dy9 91.9(2) 6 2_556 ?
O2 Dy4 Dy9 37.5(2) . 2_556 ?
O14 Dy4 Dy9 161.2(3) 6 2_556 ?
O14 Dy4 Dy9 98.9(3) . 2_556 ?
O3 Dy4 Dy9 122.21(19) . 2_556 ?
O6 Dy4 Dy9 42.1(2) . 2_556 ?
O6 Dy4 Dy9 103.4(2) 6 2_556 ?
O18 Dy4 Dy9 42.88(4) 5_556 2_556 ?
Ni2 Dy4 Dy9 131.11(4) . 2_556 ?
Dy9 Dy4 Dy9 85.04(3) 5_556 2_556 ?
O2 Dy4 Dy10 37.8(2) 6 5_556 ?
O2 Dy4 Dy10 37.8(2) . 5_556 ?
O14 Dy4 Dy10 106.9(3) 6 5_556 ?
O14 Dy4 Dy10 106.9(3) . 5_556 ?
O3 Dy4 Dy10 177.5(3) . 5_556 ?
O6 Dy4 Dy10 101.2(2) . 5_556 ?
O6 Dy4 Dy10 101.2(2) 6 5_556 ?
O18 Dy4 Dy10 52.4(3) 5_556 5_556 ?
Ni2 Dy4 Dy10 106.92(8) . 5_556 ?
Dy9 Dy4 Dy10 59.34(2) 5_556 5_556 ?
Dy9 Dy4 Dy10 59.34(2) 2_556 5_556 ?
O47 Dy5 O34 95.9(5) . . ?
O47 Dy5 O16 71.1(6) . . ?
O34 Dy5 O16 79.8(4) . . ?
O47 Dy5 O17 72.4(4) . . ?
O34 Dy5 O17 80.9(4) . . ?
O16 Dy5 O17 136.2(5) . . ?
O47 Dy5 O14 141.9(4) . . ?
O34 Dy5 O14 79.5(4) . . ?
O16 Dy5 O14 70.9(5) . . ?
O17 Dy5 O14 141.9(4) . . ?
O47 Dy5 O11 93.2(5) . . ?
O34 Dy5 O11 142.4(4) . . ?
O16 Dy5 O11 137.4(4) . . ?
O17 Dy5 O11 67.4(3) . . ?
O14 Dy5 O11 113.5(3) . . ?
O47 Dy5 O27 142.2(4) . . ?
O34 Dy5 O27 80.7(4) . . ?
O16 Dy5 O27 143.1(5) . . ?
O17 Dy5 O27 69.9(4) . . ?
O14 Dy5 O27 74.9(4) . . ?
O11 Dy5 O27 70.1(3) . . ?
O47 Dy5 O3 92.8(5) . . ?
O34 Dy5 O3 140.4(4) . . ?
O16 Dy5 O3 66.7(4) . . ?
O17 Dy5 O3 138.3(4) . . ?
O14 Dy5 O3 70.2(4) . . ?
O11 Dy5 O3 75.1(4) . . ?
O27 Dy5 O3 113.9(4) . . ?
O47 Dy5 Ni2 105.3(4) . . ?
O34 Dy5 Ni2 68.5(3) . . ?
O16 Dy5 Ni2 35.1(4) . . ?
O17 Dy5 Ni2 149.0(3) . . ?
O14 Dy5 Ni2 37.7(3) . . ?
O11 Dy5 Ni2 142.6(2) . . ?
O27 Dy5 Ni2 108.2(3) . . ?
O3 Dy5 Ni2 71.9(3) . . ?
O47 Dy5 Ni14 106.8(4) . . ?
O34 Dy5 Ni14 72.0(3) . . ?
O16 Dy5 Ni14 151.4(3) . . ?
O17 Dy5 Ni14 34.9(3) . . ?
O14 Dy5 Ni14 107.5(3) . . ?
O11 Dy5 Ni14 70.4(2) . . ?
O27 Dy5 Ni14 36.1(2) . . ?
O3 Dy5 Ni14 140.9(3) . . ?
Ni2 Dy5 Ni14 130.83(6) . . ?
O47 Dy5 Dy4 128.6(4) . . ?
O34 Dy5 Dy4 115.6(3) . . ?
O16 Dy5 Dy4 75.6(4) . . ?
O17 Dy5 Dy4 147.9(3) . . ?
O14 Dy5 Dy4 36.2(2) . . ?
O11 Dy5 Dy4 85.6(2) . . ?
O27 Dy5 Dy4 85.1(2) . . ?
O3 Dy5 Dy4 37.4(3) . . ?
Ni2 Dy5 Dy4 57.38(7) . . ?
Ni14 Dy5 Dy4 120.73(5) . . ?
O47 Dy5 Dy7 129.4(4) . . ?
O34 Dy5 Dy7 117.0(3) . . ?
O16 Dy5 Dy7 147.4(4) . . ?
O17 Dy5 Dy7 76.0(3) . . ?
O14 Dy5 Dy7 84.3(3) . . ?
O11 Dy5 Dy7 37.5(2) . . ?
O27 Dy5 Dy7 36.4(2) . . ?
O3 Dy5 Dy7 85.4(3) . . ?
Ni2 Dy5 Dy7 121.69(8) . . ?
Ni14 Dy5 Dy7 55.96(5) . . ?
Dy4 Dy5 Dy7 71.90(2) . . ?
O36 Dy6 O45 95.2(5) . . ?
O36 Dy6 O24 81.4(4) . . ?
O45 Dy6 O24 142.7(4) . . ?
O36 Dy6 O23 81.4(4) . . ?
O45 Dy6 O23 141.6(4) . . ?
O24 Dy6 O23 75.0(3) . . ?
O36 Dy6 O15 79.5(4) . . ?
O45 Dy6 O15 73.0(5) . . ?
O24 Dy6 O15 69.8(4) . . ?
O23 Dy6 O15 142.0(4) . . ?
O36 Dy6 O22 141.2(4) . . ?
O45 Dy6 O22 92.0(5) . . ?
O24 Dy6 O22 70.3(4) . . ?
O23 Dy6 O22 114.5(4) . . ?
O15 Dy6 O22 66.4(4) . . ?
O36 Dy6 O10 142.2(4) . . ?
O45 Dy6 O10 92.2(4) . . ?
O24 Dy6 O10 113.3(3) . . ?
O23 Dy6 O10 70.2(3) . . ?
O15 Dy6 O10 137.8(4) . . ?
O22 Dy6 O10 75.2(4) . . ?
O36 Dy6 O28 80.2(4) . . ?
O45 Dy6 O28 72.2(4) . . ?
O24 Dy6 O28 141.9(4) . . ?
O23 Dy6 O28 69.5(3) . . ?
O15 Dy6 O28 137.5(4) . . ?
O22 Dy6 O28 137.9(4) . . ?
O10 Dy6 O28 67.0(3) . . ?
O36 Dy6 Ni12 70.3(3) . . ?
O45 Dy6 Ni12 107.1(3) . . ?
O24 Dy6 Ni12 106.6(3) . . ?
O23 Dy6 Ni12 35.8(2) . . ?
O15 Dy6 Ni12 149.7(3) . . ?
O22 Dy6 Ni12 142.4(3) . . ?
O10 Dy6 Ni12 72.1(2) . . ?
O28 Dy6 Ni12 35.5(3) . . ?
O36 Dy6 Ni1 70.0(3) . . ?
O45 Dy6 Ni1 107.4(3) . . ?
O24 Dy6 Ni1 36.5(3) . . ?
O23 Dy6 Ni1 107.2(2) . . ?
O15 Dy6 Ni1 35.0(3) . . ?
O22 Dy6 Ni1 71.5(3) . . ?
O10 Dy6 Ni1 141.6(2) . . ?
O28 Dy6 Ni1 150.1(2) . . ?
Ni12 Dy6 Ni1 128.88(6) . . ?
O36 Dy6 Dy1 117.2(3) . . ?
O45 Dy6 Dy1 128.4(3) . . ?
O24 Dy6 Dy1 36.1(2) . . ?
O23 Dy6 Dy1 85.3(2) . . ?
O15 Dy6 Dy1 74.9(3) . . ?
O22 Dy6 Dy1 37.7(3) . . ?
O10 Dy6 Dy1 85.5(2) . . ?
O28 Dy6 Dy1 147.3(3) . . ?
Ni12 Dy6 Dy1 120.79(5) . . ?
Ni1 Dy6 Dy1 56.35(7) . . ?
O36 Dy6 Dy2 117.6(3) . . ?
O45 Dy6 Dy2 128.1(4) . . ?
O24 Dy6 Dy2 84.5(3) . . ?
O23 Dy6 Dy2 36.3(2) . . ?
O15 Dy6 Dy2 147.1(3) . . ?
O22 Dy6 Dy2 86.1(3) . . ?
O10 Dy6 Dy2 37.4(2) . . ?
O28 Dy6 Dy2 75.2(3) . . ?
Ni12 Dy6 Dy2 56.61(5) . . ?
Ni1 Dy6 Dy2 120.69(7) . . ?
Dy1 Dy6 Dy2 72.22(2) . . ?
O7 Dy7 O21 79.7(3) . . ?
O7 Dy7 O20 75.7(3) . . ?
O21 Dy7 O20 123.4(3) . . ?
O7 Dy7 O27 122.9(3) . . ?
O21 Dy7 O27 71.8(3) . . ?
O20 Dy7 O27 80.4(4) . . ?
O7 Dy7 O6 130.1(3) . . ?
O21 Dy7 O6 149.6(3) . . ?
O20 Dy7 O6 76.5(3) . . ?
O27 Dy7 O6 91.7(3) . . ?
O7 Dy7 O13 76.7(3) . . ?
O21 Dy7 O13 89.7(3) . . ?
O20 Dy7 O13 131.1(3) . . ?
O27 Dy7 O13 148.1(4) . . ?
O6 Dy7 O13 92.0(3) . . ?
O7 Dy7 O11 141.2(3) . . ?
O21 Dy7 O11 70.3(3) . . ?
O20 Dy7 O11 141.9(3) . . ?
O27 Dy7 O11 70.5(3) . . ?
O6 Dy7 O11 80.2(3) . . ?
O13 Dy7 O11 78.9(3) . . ?
O7 Dy7 O19 63.9(3) . 2_556 ?
O21 Dy7 O19 140.0(3) . 2_556 ?
O20 Dy7 O19 64.6(3) . 2_556 ?
O27 Dy7 O19 142.0(3) . 2_556 ?
O6 Dy7 O19 67.0(3) . 2_556 ?
O13 Dy7 O19 67.2(3) . 2_556 ?
O11 Dy7 O19 130.8(3) . 2_556 ?
O7 Dy7 Ni14 98.7(2) . . ?
O21 Dy7 Ni14 36.0(2) . . ?
O20 Dy7 Ni14 99.7(2) . . ?
O27 Dy7 Ni14 36.5(2) . . ?
O6 Dy7 Ni14 126.3(2) . . ?
O13 Dy7 Ni14 123.8(2) . . ?
O11 Dy7 Ni14 70.9(2) . . ?
O19 Dy7 Ni14 158.3(2) 2_556 . ?
O7 Dy7 Dy9 92.8(2) . 2_556 ?
O21 Dy7 Dy9 162.2(2) . 2_556 ?
O20 Dy7 Dy9 38.8(2) . 2_556 ?
O27 Dy7 Dy9 99.6(3) . 2_556 ?
O6 Dy7 Dy9 42.7(2) . 2_556 ?
O13 Dy7 Dy9 104.4(2) . 2_556 ?
O11 Dy7 Dy9 122.5(2) . 2_556 ?
O19 Dy7 Dy9 43.28(19) 2_556 2_556 ?
Ni14 Dy7 Dy9 131.73(5) . 2_556 ?
O7 Dy7 Dy8 38.3(2) . . ?
O21 Dy7 Dy8 97.3(2) . . ?
O20 Dy7 Dy8 93.6(2) . . ?
O27 Dy7 Dy8 161.0(2) . . ?
O6 Dy7 Dy8 104.5(2) . . ?
O13 Dy7 Dy8 43.0(2) . . ?
O11 Dy7 Dy8 121.4(2) . . ?
O19 Dy7 Dy8 43.54(19) 2_556 . ?
Ni14 Dy7 Dy8 129.14(5) . . ?
Dy9 Dy7 Dy8 86.24(2) 2_556 . ?
O7 Dy7 Dy11 37.5(2) . 2_556 ?
O21 Dy7 Dy11 106.4(2) . 2_556 ?
O20 Dy7 Dy11 38.5(2) . 2_556 ?
O27 Dy7 Dy11 107.2(3) . 2_556 ?
O6 Dy7 Dy11 102.8(2) . 2_556 ?
O13 Dy7 Dy11 102.8(2) . 2_556 ?
O11 Dy7 Dy11 176.3(2) . 2_556 ?
O19 Dy7 Dy11 52.7(2) 2_556 2_556 ?
Ni14 Dy7 Dy11 105.59(5) . 2_556 ?
Dy9 Dy7 Dy11 60.38(2) 2_556 2_556 ?
Dy8 Dy7 Dy11 60.020(19) . 2_556 ?
O7 Dy8 O7 144.7(5) . 2_556 ?
O7 Dy8 O5 76.0(3) . 2_556 ?
O7 Dy8 O5 93.1(3) 2_556 2_556 ?
O7 Dy8 O5 93.1(3) . . ?
O7 Dy8 O5 76.0(3) 2_556 . ?
O5 Dy8 O5 143.9(4) 2_556 . ?
O7 Dy8 O31 72.3(2) . . ?
O7 Dy8 O31 72.3(2) 2_556 . ?
O5 Dy8 O31 71.9(2) 2_556 . ?
O5 Dy8 O31 71.9(2) . . ?
O7 Dy8 O13 131.9(3) . 2_556 ?
O7 Dy8 O13 73.4(3) 2_556 2_556 ?
O5 Dy8 O13 73.5(3) 2_556 2_556 ?
O5 Dy8 O13 132.4(3) . 2_556 ?
O31 Dy8 O13 129.1(2) . 2_556 ?
O7 Dy8 O13 73.4(3) . . ?
O7 Dy8 O13 131.9(3) 2_556 . ?
O5 Dy8 O13 132.4(3) 2_556 . ?
O5 Dy8 O13 73.5(3) . . ?
O31 Dy8 O13 129.1(2) . . ?
O13 Dy8 O13 101.8(4) 2_556 . ?
O7 Dy8 O19 66.2(3) . 2_556 ?
O7 Dy8 O19 139.8(3) 2_556 2_556 ?
O5 Dy8 O19 66.4(3) 2_556 2_556 ?
O5 Dy8 O19 140.2(3) . 2_556 ?
O31 Dy8 O19 126.4(2) . 2_556 ?
O13 Dy8 O19 67.8(3) 2_556 2_556 ?
O13 Dy8 O19 68.2(3) . 2_556 ?
O7 Dy8 O19 139.8(3) . . ?
O7 Dy8 O19 66.2(3) 2_556 . ?
O5 Dy8 O19 140.2(3) 2_556 . ?
O5 Dy8 O19 66.4(3) . . ?
O31 Dy8 O19 126.4(2) . . ?
O13 Dy8 O19 68.2(3) 2_556 . ?
O13 Dy8 O19 67.8(3) . . ?
O19 Dy8 O19 107.2(4) 2_556 . ?
O7 Dy8 Dy7 170.7(2) . 2_556 ?
O7 Dy8 Dy7 37.4(2) 2_556 2_556 ?
O5 Dy8 Dy7 95.3(2) 2_556 2_556 ?
O5 Dy8 Dy7 95.9(2) . 2_556 ?
O31 Dy8 Dy7 108.466(19) . 2_556 ?
O13 Dy8 Dy7 40.3(2) 2_556 2_556 ?
O13 Dy8 Dy7 111.3(2) . 2_556 ?
O19 Dy8 Dy7 107.5(2) 2_556 2_556 ?
O19 Dy8 Dy7 47.4(2) . 2_556 ?
O7 Dy8 Dy7 37.4(2) . . ?
O7 Dy8 Dy7 170.7(2) 2_556 . ?
O5 Dy8 Dy7 95.9(2) 2_556 . ?
O5 Dy8 Dy7 95.3(2) . . ?
O31 Dy8 Dy7 108.467(19) . . ?
O13 Dy8 Dy7 111.3(2) 2_556 . ?
O13 Dy8 Dy7 40.3(2) . . ?
O19 Dy8 Dy7 47.4(2) 2_556 . ?
O19 Dy8 Dy7 107.5(2) . . ?
Dy7 Dy8 Dy7 143.07(4) 2_556 . ?
O7 Dy8 Dy2 95.8(2) . 2_556 ?
O7 Dy8 Dy2 95.0(2) 2_556 2_556 ?
O5 Dy8 Dy2 37.5(2) 2_556 2_556 ?
O5 Dy8 Dy2 170.7(2) . 2_556 ?
O31 Dy8 Dy2 108.147(19) . 2_556 ?
O13 Dy8 Dy2 40.2(2) 2_556 2_556 ?
O13 Dy8 Dy2 111.8(2) . 2_556 ?
O19 Dy8 Dy2 47.4(2) 2_556 2_556 ?
O19 Dy8 Dy2 107.9(2) . 2_556 ?
Dy7 Dy8 Dy2 75.094(19) 2_556 2_556 ?
Dy7 Dy8 Dy2 93.44(2) . 2_556 ?
O2 Dy9 O9 77.5(3) 2_556 . ?
O2 Dy9 O8 143.0(3) 2_556 . ?
O9 Dy9 O8 91.7(3) . . ?
O2 Dy9 O20 90.5(3) 2_556 2_556 ?
O9 Dy9 O20 142.0(3) . 2_556 ?
O8 Dy9 O20 76.4(3) . 2_556 ?
O2 Dy9 O6 72.4(3) 2_556 2_556 ?
O9 Dy9 O6 132.9(3) . 2_556 ?
O8 Dy9 O6 133.3(3) . 2_556 ?
O20 Dy9 O6 74.1(3) 2_556 2_556 ?
O2 Dy9 O12 133.8(3) 2_556 . ?
O9 Dy9 O12 73.6(3) . . ?
O8 Dy9 O12 73.4(3) . . ?
O20 Dy9 O12 133.5(3) 2_556 . ?
O6 Dy9 O12 102.8(3) 2_556 . ?
O2 Dy9 O19 139.0(3) 2_556 . ?
O9 Dy9 O19 140.3(3) . . ?
O8 Dy9 O19 67.1(3) . . ?
O20 Dy9 O19 67.6(3) 2_556 . ?
O6 Dy9 O19 68.5(3) 2_556 . ?
O12 Dy9 O19 68.4(3) . . ?
O2 Dy9 O18 67.6(4) 2_556 . ?
O9 Dy9 O18 66.9(4) . . ?
O8 Dy9 O18 139.9(4) . . ?
O20 Dy9 O18 140.7(4) 2_556 . ?
O6 Dy9 O18 68.4(4) 2_556 . ?
O12 Dy9 O18 68.2(4) . . ?
O19 Dy9 O18 107.6(4) . . ?
O2 Dy9 O4 72.0(3) 2_556 . ?
O9 Dy9 O4 70.0(3) . . ?
O8 Dy9 O4 71.1(3) . . ?
O20 Dy9 O4 72.0(3) 2_556 . ?
O6 Dy9 O4 129.8(3) 2_556 . ?
O12 Dy9 O4 127.4(3) . . ?
O19 Dy9 O4 126.9(3) . . ?
O18 Dy9 O4 125.5(4) . . ?
O2 Dy9 Dy1 97.3(2) 2_556 . ?
O9 Dy9 Dy1 38.0(2) . . ?
O8 Dy9 Dy1 95.0(2) . . ?
O20 Dy9 Dy1 171.3(2) 2_556 . ?
O6 Dy9 Dy1 111.8(2) 2_556 . ?
O12 Dy9 Dy1 40.3(2) . . ?
O19 Dy9 Dy1 108.1(2) . . ?
O18 Dy9 Dy1 47.1(3) . . ?
O4 Dy9 Dy1 106.8(3) . . ?
O2 Dy9 Dy2 172.0(2) 2_556 . ?
O9 Dy9 Dy2 94.8(2) . . ?
O8 Dy9 Dy2 37.8(2) . . ?
O20 Dy9 Dy2 96.9(2) 2_556 . ?
O6 Dy9 Dy2 112.40(19) 2_556 . ?
O12 Dy9 Dy2 40.1(2) . . ?
O19 Dy9 Dy2 47.8(2) . . ?
O18 Dy9 Dy2 107.7(3) . . ?
O4 Dy9 Dy2 107.5(2) . . ?
Dy1 Dy9 Dy2 75.13(2) . . ?
O2 Dy9 Dy7 93.7(2) 2_556 2_556 ?
O9 Dy9 Dy7 171.0(2) . 2_556 ?
O8 Dy9 Dy7 96.6(2) . 2_556 ?
O20 Dy9 Dy7 38.5(2) 2_556 2_556 ?
O6 Dy9 Dy7 40.39(19) 2_556 2_556 ?
O12 Dy9 Dy7 112.1(2) . 2_556 ?
O19 Dy9 Dy7 47.5(2) . 2_556 ?
O18 Dy9 Dy7 108.1(3) . 2_556 ?
O4 Dy9 Dy7 109.5(3) . 2_556 ?
Dy1 Dy9 Dy7 143.76(3) . 2_556 ?
Dy2 Dy9 Dy7 93.89(2) . 2_556 ?
O33 Dy10 O41 96.5(7) . . ?
O33 Dy10 O2 83.2(5) . 5_556 ?
O41 Dy10 O2 143.5(2) . 5_556 ?
O33 Dy10 O2 83.2(5) . 2_556 ?
O41 Dy10 O2 143.5(2) . 2_556 ?
O2 Dy10 O2 73.0(5) 5_556 2_556 ?
O33 Dy10 O9 143.9(2) . . ?
O41 Dy10 O9 83.8(5) . . ?
O2 Dy10 O9 117.4(3) 5_556 . ?
O2 Dy10 O9 76.0(3) 2_556 . ?
O33 Dy10 O9 143.9(2) . 6 ?
O41 Dy10 O9 83.8(5) . 6 ?
O2 Dy10 O9 76.0(3) 5_556 6 ?
O2 Dy10 O9 117.4(3) 2_556 6 ?
O9 Dy10 O9 72.2(5) . 6 ?
O33 Dy10 O30 70.6(3) . 6 ?
O41 Dy10 O30 72.1(4) . 6 ?
O2 Dy10 O30 73.4(4) 5_556 6 ?
O2 Dy10 O30 139.3(4) 2_556 6 ?
O9 Dy10 O30 141.2(4) . 6 ?
O9 Dy10 O30 75.2(3) 6 6 ?
O33 Dy10 O30 70.6(3) . . ?
O41 Dy10 O30 72.1(4) . . ?
O2 Dy10 O30 139.3(4) 5_556 . ?
O2 Dy10 O30 73.4(4) 2_556 . ?
O9 Dy10 O30 75.2(3) . . ?
O9 Dy10 O30 141.2(4) 6 . ?
O30 Dy10 O30 122.7(5) 6 . ?
O33 Dy10 Dy9 119.0(3) . 6 ?
O41 Dy10 Dy9 119.6(3) . 6 ?
O2 Dy10 Dy9 38.2(2) 5_556 6 ?
O2 Dy10 Dy9 91.2(2) 2_556 6 ?
O9 Dy10 Dy9 91.0(2) . 6 ?
O9 Dy10 Dy9 38.6(2) 6 6 ?
O30 Dy10 Dy9 75.9(2) 6 6 ?
O30 Dy10 Dy9 161.3(3) . 6 ?
O33 Dy10 Dy9 119.0(3) . . ?
O41 Dy10 Dy9 119.6(3) . . ?
O2 Dy10 Dy9 91.2(2) 5_556 . ?
O2 Dy10 Dy9 38.2(2) 2_556 . ?
O9 Dy10 Dy9 38.6(2) . . ?
O9 Dy10 Dy9 91.0(2) 6 . ?
O30 Dy10 Dy9 161.3(3) 6 . ?
O30 Dy10 Dy9 75.9(2) . . ?
Dy9 Dy10 Dy9 85.44(3) 6 . ?
O33 Dy10 Dy4 84.6(5) . 5_556 ?
O41 Dy10 Dy4 178.9(5) . 5_556 ?
O2 Dy10 Dy4 36.6(2) 5_556 5_556 ?
O2 Dy10 Dy4 36.6(2) 2_556 5_556 ?
O9 Dy10 Dy4 95.3(2) . 5_556 ?
O9 Dy10 Dy4 95.3(2) 6 5_556 ?
O30 Dy10 Dy4 108.3(3) 6 5_556 ?
O30 Dy10 Dy4 108.3(3) . 5_556 ?
Dy9 Dy10 Dy4 59.71(2) 6 5_556 ?
Dy9 Dy10 Dy4 59.71(2) . 5_556 ?
O33 Dy10 Dy1 176.7(5) . . ?
O41 Dy10 Dy1 86.9(5) . . ?
O2 Dy10 Dy1 94.1(2) 5_556 . ?
O2 Dy10 Dy1 94.1(2) 2_556 . ?
O9 Dy10 Dy1 36.4(2) . . ?
O9 Dy10 Dy1 36.4(2) 6 . ?
O30 Dy10 Dy1 110.5(3) 6 . ?
O30 Dy10 Dy1 110.5(3) . . ?
Dy9 Dy10 Dy1 58.95(2) 6 . ?
Dy9 Dy10 Dy1 58.95(2) . . ?
Dy4 Dy10 Dy1 92.06(3) 5_556 . ?
O44 Dy11 O5 144.0(4) . . ?
O44 Dy11 O37 72.0(4) . . ?
O5 Dy11 O37 74.5(3) . . ?
O44 Dy11 O7 83.8(5) . 2_556 ?
O5 Dy11 O7 75.4(3) . 2_556 ?
O37 Dy11 O7 75.6(3) . 2_556 ?
O44 Dy11 O38 71.6(5) . . ?
O5 Dy11 O38 139.1(4) . . ?
O37 Dy11 O38 119.9(4) . . ?
O7 Dy11 O38 142.8(4) 2_556 . ?
O44 Dy11 O8 142.9(4) . . ?
O5 Dy11 O8 73.1(3) . . ?
O37 Dy11 O8 140.5(3) . . ?
O7 Dy11 O8 116.5(3) 2_556 . ?
O38 Dy11 O8 74.5(3) . . ?
O44 Dy11 O20 83.1(4) . 2_556 ?
O5 Dy11 O20 117.2(3) . 2_556 ?
O37 Dy11 O20 141.7(3) . 2_556 ?
O7 Dy11 O20 73.1(3) 2_556 2_556 ?
O38 Dy11 O20 76.5(3) . 2_556 ?
O8 Dy11 O20 74.7(3) . 2_556 ?
O44 Dy11 O29 100.7(5) . . ?
O5 Dy11 O29 80.2(4) . . ?
O37 Dy11 O29 71.0(4) . . ?
O7 Dy11 O29 142.8(3) 2_556 . ?
O38 Dy11 O29 71.0(4) . . ?
O8 Dy11 O29 81.8(4) . . ?
O20 Dy11 O29 143.9(4) 2_556 . ?
O44 Dy11 Dy8 119.2(4) . . ?
O5 Dy11 Dy8 38.1(2) . . ?
O37 Dy11 Dy8 76.5(2) . . ?
O7 Dy11 Dy8 38.0(2) 2_556 . ?
O38 Dy11 Dy8 163.4(3) . . ?
O8 Dy11 Dy8 91.2(2) . . ?
O20 Dy11 Dy8 91.7(2) 2_556 . ?
O29 Dy11 Dy8 116.1(3) . . ?
O44 Dy11 Dy9 119.0(4) . . ?
O5 Dy11 Dy9 90.5(2) . . ?
O37 Dy11 Dy9 161.4(2) . . ?
O7 Dy11 Dy9 90.2(2) 2_556 . ?
O38 Dy11 Dy9 78.6(3) . . ?
O8 Dy11 Dy9 37.8(2) . . ?
O20 Dy11 Dy9 38.0(2) 2_556 . ?
O29 Dy11 Dy9 118.0(3) . . ?
Dy8 Dy11 Dy9 84.86(3) . . ?
O44 Dy11 Dy2 177.1(4) . . ?
O5 Dy11 Dy2 36.6(2) . . ?
O37 Dy11 Dy2 109.5(2) . . ?
O7 Dy11 Dy2 94.2(2) 2_556 . ?
O38 Dy11 Dy2 109.2(3) . . ?
O8 Dy11 Dy2 36.8(2) . . ?
O20 Dy11 Dy2 94.3(2) 2_556 . ?
O29 Dy11 Dy2 82.2(3) . . ?
Dy8 Dy11 Dy2 59.363(19) . . ?
Dy9 Dy11 Dy2 58.87(2) . . ?
O44 Dy11 Dy7 85.5(4) . 2_556 ?
O5 Dy11 Dy7 94.1(2) . 2_556 ?
O37 Dy11 Dy7 110.4(2) . 2_556 ?
O7 Dy11 Dy7 36.2(2) 2_556 2_556 ?
O38 Dy11 Dy7 112.5(3) . 2_556 ?
O8 Dy11 Dy7 93.9(2) . 2_556 ?
O20 Dy11 Dy7 37.3(2) 2_556 2_556 ?
O29 Dy11 Dy7 173.6(3) . 2_556 ?
Dy8 Dy11 Dy7 59.073(19) . 2_556 ?
Dy9 Dy11 Dy7 58.80(2) . 2_556 ?
Dy2 Dy11 Dy7 91.58(2) . 2_556 ?
O28 Ni12 O23 85.3(4) . . ?
O28 Ni12 O40 178.1(5) . . ?
O23 Ni12 O40 93.3(4) . . ?
O28 Ni12 O25 83.2(4) . . ?
O23 Ni12 O25 82.8(4) . . ?
O40 Ni12 O25 97.9(5) . . ?
O28 Ni12 O35 93.8(4) . . ?
O23 Ni12 O35 177.5(4) . . ?
O40 Ni12 O35 87.6(5) . . ?
O25 Ni12 O35 94.8(4) . . ?
O28 Ni12 O42 91.9(5) . . ?
O23 Ni12 O42 97.6(4) . . ?
O40 Ni12 O42 87.0(5) . . ?
O25 Ni12 O42 175.0(4) . . ?
O35 Ni12 O42 84.7(5) . . ?
O28 Ni12 Dy6 44.3(3) . . ?
O23 Ni12 Dy6 43.3(3) . . ?
O40 Ni12 Dy6 134.0(4) . . ?
O25 Ni12 Dy6 91.7(3) . . ?
O35 Ni12 Dy6 136.4(3) . . ?
O42 Ni12 Dy6 85.3(4) . . ?
O28 Ni12 Dy2 88.9(3) . . ?
O23 Ni12 Dy2 41.8(3) . . ?
O40 Ni12 Dy2 90.9(4) . . ?
O25 Ni12 Dy2 41.9(2) . . ?
O35 Ni12 Dy2 135.9(3) . . ?
O42 Ni12 Dy2 139.2(4) . . ?
Dy6 Ni12 Dy2 67.42(5) . . ?
O28 Ni12 Dy3 42.6(3) . . ?
O23 Ni12 Dy3 91.3(3) . . ?
O40 Ni12 Dy3 138.8(4) . . ?
O25 Ni12 Dy3 42.2(3) . . ?
O35 Ni12 Dy3 86.5(3) . . ?
O42 Ni12 Dy3 132.8(4) . . ?
Dy6 Ni12 Dy3 70.13(5) . . ?
Dy2 Ni12 Dy3 66.49(5) . . ?
O17 Ni14 O55 176.3(6) . . ?
O17 Ni14 O21 86.4(4) . . ?
O55 Ni14 O21 96.2(5) . . ?
O17 Ni14 O32 91.0(5) . . ?
O55 Ni14 O32 86.4(6) . . ?
O21 Ni14 O32 177.4(5) . . ?
O17 Ni14 O27 83.8(4) . . ?
O55 Ni14 O27 93.9(5) . . ?
O21 Ni14 O27 83.7(4) . . ?
O32 Ni14 O27 95.7(5) . . ?
O17 Ni14 O39 95.2(5) . . ?
O55 Ni14 O39 87.3(6) . . ?
O21 Ni14 O39 92.5(4) . . ?
O32 Ni14 O39 88.1(5) . . ?
O27 Ni14 O39 176.1(4) . . ?
O17 Ni14 Dy3 45.0(3) . . ?
O55 Ni14 Dy3 138.2(4) . . ?
O21 Ni14 Dy3 43.9(3) . . ?
O32 Ni14 Dy3 133.7(4) . . ?
O27 Ni14 Dy3 93.0(3) . . ?
O39 Ni14 Dy3 83.6(4) . . ?
O17 Ni14 Dy7 90.0(3) . . ?
O55 Ni14 Dy7 90.2(4) . . ?
O21 Ni14 Dy7 42.0(3) . . ?
O32 Ni14 Dy7 137.8(4) . . ?
O27 Ni14 Dy7 42.6(3) . . ?
O39 Ni14 Dy7 133.8(4) . . ?
Dy3 Ni14 Dy7 68.29(5) . . ?
O17 Ni14 Dy5 42.2(3) . . ?
O55 Ni14 Dy5 134.9(4) . . ?
O21 Ni14 Dy5 92.0(3) . . ?
O32 Ni14 Dy5 85.9(4) . . ?
O27 Ni14 Dy5 43.0(3) . . ?
O39 Ni14 Dy5 136.7(4) . . ?
Dy3 Ni14 Dy5 70.43(5) . . ?
Dy7 Ni14 Dy5 67.37(5) . . ?
O15 Ni1 O24 83.8(4) . . ?
O15 Ni1 O24 83.8(4) . 6 ?
O24 Ni1 O24 83.3(6) . 6 ?
O15 Ni1 O52 93.3(5) . 6 ?
O24 Ni1 O52 177.0(5) . 6 ?
O24 Ni1 O52 95.5(5) 6 6 ?
O15 Ni1 O52 93.3(5) . . ?
O24 Ni1 O52 95.5(5) . . ?
O24 Ni1 O52 177.0(5) 6 . ?
O52 Ni1 O52 85.7(8) 6 . ?
O15 Ni1 O51 176.1(8) . . ?
O24 Ni1 O51 93.3(6) . . ?
O24 Ni1 O51 93.3(6) 6 . ?
O52 Ni1 O51 89.5(6) 6 . ?
O52 Ni1 O51 89.5(6) . . ?
O15 Ni1 Dy6 43.2(2) . . ?
O24 Ni1 Dy6 42.8(3) . . ?
O24 Ni1 Dy6 91.9(3) 6 . ?
O52 Ni1 Dy6 134.7(5) 6 . ?
O52 Ni1 Dy6 85.3(4) . . ?
O51 Ni1 Dy6 134.6(4) . . ?
O15 Ni1 Dy6 43.2(2) . 6 ?
O24 Ni1 Dy6 91.9(3) . 6 ?
O24 Ni1 Dy6 42.8(3) 6 6 ?
O52 Ni1 Dy6 85.3(4) 6 6 ?
O52 Ni1 Dy6 134.7(5) . 6 ?
O51 Ni1 Dy6 134.6(4) . 6 ?
Dy6 Ni1 Dy6 70.55(8) . 6 ?
O15 Ni1 Dy1 88.6(4) . . ?
O24 Ni1 Dy1 42.1(3) . . ?
O24 Ni1 Dy1 42.1(3) 6 . ?
O52 Ni1 Dy1 137.1(4) 6 . ?
O52 Ni1 Dy1 137.1(4) . . ?
O51 Ni1 Dy1 87.5(6) . . ?
Dy6 Ni1 Dy1 67.36(7) . . ?
Dy6 Ni1 Dy1 67.36(7) 6 . ?
O16 Ni2 O43 92.8(6) . 6 ?
O16 Ni2 O43 92.8(6) . . ?
O43 Ni2 O43 88.6(9) 6 . ?
O16 Ni2 O1W 179.4(10) . . ?
O43 Ni2 O1W 86.8(8) 6 . ?
O43 Ni2 O1W 86.8(8) . . ?
O16 Ni2 O14 85.1(4) . 6 ?
O43 Ni2 O14 94.7(5) 6 6 ?
O43 Ni2 O14 176.2(5) . 6 ?
O1W Ni2 O14 95.4(7) . 6 ?
O16 Ni2 O14 85.1(4) . . ?
O43 Ni2 O14 176.2(5) 6 . ?
O43 Ni2 O14 94.7(5) . . ?
O1W Ni2 O14 95.4(7) . . ?
O14 Ni2 O14 82.0(6) 6 . ?
O16 Ni2 Dy5 43.4(2) . . ?
O43 Ni2 Dy5 134.7(5) 6 . ?
O43 Ni2 Dy5 83.8(4) . . ?
O1W Ni2 Dy5 136.9(5) . . ?
O14 Ni2 Dy5 92.5(3) 6 . ?
O14 Ni2 Dy5 44.0(3) . . ?
O16 Ni2 Dy5 43.4(2) . 6 ?
O43 Ni2 Dy5 83.8(4) 6 6 ?
O43 Ni2 Dy5 134.7(5) . 6 ?
O1W Ni2 Dy5 136.9(5) . 6 ?
O14 Ni2 Dy5 44.0(3) 6 6 ?
O14 Ni2 Dy5 92.5(3) . 6 ?
Dy5 Ni2 Dy5 71.07(8) . 6 ?
O16 Ni2 Dy4 88.3(4) . . ?
O43 Ni2 Dy4 135.7(4) 6 . ?
O43 Ni2 Dy4 135.7(4) . . ?
O1W Ni2 Dy4 92.3(9) . . ?
O14 Ni2 Dy4 41.3(3) 6 . ?
O14 Ni2 Dy4 41.3(3) . . ?
Dy5 Ni2 Dy4 67.17(7) . . ?
Dy5 Ni2 Dy4 67.18(7) 6 . ?
Dy4 O2 Dy9 105.3(3) . 2_556 ?
Dy4 O2 Dy10 105.6(4) . 5_556 ?
Dy9 O2 Dy10 102.7(4) 2_556 5_556 ?
Dy4 O3 Dy5 105.0(4) . . ?
Dy4 O3 Dy5 105.0(4) . 6 ?
Dy5 O3 Dy5 110.4(5) . 6 ?
C1 O4 Dy9 135.3(12) . . ?
Dy2 O5 Dy8 104.2(3) . . ?
Dy2 O5 Dy11 105.9(4) . . ?
Dy8 O5 Dy11 103.7(4) . . ?
Dy4 O6 Dy7 137.7(4) . . ?
Dy4 O6 Dy9 98.3(3) . 2_556 ?
Dy7 O6 Dy9 96.9(3) . 2_556 ?
Dy7 O7 Dy8 104.3(3) . . ?
Dy7 O7 Dy11 106.3(4) . 2_556 ?
Dy8 O7 Dy11 103.5(4) . 2_556 ?
Dy2 O8 Dy9 103.6(4) . . ?
Dy2 O8 Dy11 104.9(3) . . ?
Dy9 O8 Dy11 103.6(4) . . ?
Dy1 O9 Dy9 103.3(3) . . ?
Dy1 O9 Dy10 106.0(4) . . ?
Dy9 O9 Dy10 102.2(4) . . ?
Dy2 O10 Dy3 104.8(4) . . ?
Dy2 O10 Dy6 104.9(3) . . ?
Dy3 O10 Dy6 111.3(3) . . ?
Dy3 O11 Dy5 110.6(3) . . ?
Dy3 O11 Dy7 105.3(3) . . ?
Dy5 O11 Dy7 105.2(3) . . ?
Dy2 O12 Dy1 139.2(4) . . ?
Dy2 O12 Dy9 97.2(3) . . ?
Dy1 O12 Dy9 96.8(3) . . ?
Dy7 O13 Dy2 138.8(4) . . ?
Dy7 O13 Dy8 96.7(3) . . ?
Dy2 O13 Dy8 97.0(3) . . ?
Ni2 O14 Dy4 102.6(4) . . ?
Ni2 O14 Dy5 98.3(4) . . ?
Dy4 O14 Dy5 106.9(4) . . ?
Ni1 O15 Dy6 101.8(4) . . ?
Ni1 O15 Dy6 101.8(4) . 6 ?
Dy6 O15 Dy6 111.4(6) . 6 ?
Ni2 O16 Dy5 101.5(5) . . ?
Ni2 O16 Dy5 101.5(5) . 6 ?
Dy5 O16 Dy5 111.9(6) . 6 ?
Ni14 O17 Dy5 102.9(5) . . ?
Ni14 O17 Dy3 98.6(4) . . ?
Dy5 O17 Dy3 110.5(4) . . ?
Dy9 O18 Dy9 166.3(6) 6 . ?
Dy9 O18 Dy1 89.4(3) 6 . ?
Dy9 O18 Dy1 89.4(3) . . ?
Dy9 O18 Dy4 88.6(3) 6 5_556 ?
Dy9 O18 Dy4 88.6(3) . 5_556 ?
Dy1 O18 Dy4 162.9(5) . 5_556 ?
Dy9 O19 Dy8 168.0(4) . . ?
Dy9 O19 Dy7 89.2(3) . 2_556 ?
Dy8 O19 Dy7 89.1(3) . 2_556 ?
Dy9 O19 Dy2 88.9(3) . . ?
Dy8 O19 Dy2 89.2(3) . . ?
Dy7 O19 Dy2 162.9(4) 2_556 . ?
Dy7 O20 Dy9 102.7(3) . 2_556 ?
Dy7 O20 Dy11 104.2(4) . 2_556 ?
Dy9 O20 Dy11 103.1(4) 2_556 2_556 ?
Ni14 O21 Dy7 102.0(4) . . ?
Ni14 O21 Dy3 98.9(4) . . ?
Dy7 O21 Dy3 108.2(4) . . ?
Dy6 O22 Dy6 111.2(5) 6 . ?
Dy6 O22 Dy1 104.7(4) 6 . ?
Dy6 O22 Dy1 104.7(4) . . ?
Ni12 O23 Dy2 103.0(4) . . ?
Ni12 O23 Dy6 100.9(4) . . ?
Dy2 O23 Dy6 106.8(4) . . ?
Ni1 O24 Dy1 101.6(4) . . ?
Ni1 O24 Dy6 100.7(5) . . ?
Dy1 O24 Dy6 107.5(4) . . ?
Ni12 O25 Dy2 101.8(4) . . ?
Ni12 O25 Dy3 102.0(4) . . ?
Dy2 O25 Dy3 106.4(3) . . ?
C5 O26 Dy3 139.8(11) . . ?
Ni14 O27 Dy7 101.0(4) . . ?
Ni14 O27 Dy5 100.9(4) . . ?
Dy7 O27 Dy5 106.6(4) . . ?
Ni12 O28 Dy3 103.1(4) . . ?
Ni12 O28 Dy6 100.1(4) . . ?
Dy3 O28 Dy6 109.8(4) . . ?
C1 O30 Dy10 134.1(11) . . ?
C7 O31 C7 102(2) . 2_556 ?
C7 O31 Dy8 128.8(12) . . ?
C7 O31 Dy8 128.8(12) 2_556 . ?
C3 O34 Dy5 134.4(14) . . ?
C9 O36 Dy6 134.3(19) . . ?
C7 O37 Dy11 129.4(13) . . ?
C5 O39 Ni14 127.8(11) . . ?
C9 O42 Ni12 121.9(15) . . ?
C3 O43 Ni2 125.0(13) . . ?
O4 C1 O30 122.5(18) . . ?
O4 C1 C2 118.6(19) . . ?
O30 C1 C2 118.9(17) . . ?
O26 C5 O39 121.8(16) . . ?
O26 C5 C6 120.9(18) . . ?
O39 C5 C6 117.1(18) . . ?
O34 C3 O43 128(2) . . ?
O34 C3 C4 114(2) . . ?
O43 C3 C4 118(2) . . ?
O37 C7 O31 132(2) . . ?
O37 C7 C8 115(2) . . ?
O31 C7 C8 113(2) . . ?
O68 N3 O68 180.0(12) 6 2_556 ?
O68 N3 O68 121.8(16) 6 5_556 ?
O68 N3 O68 58.2(16) 2_556 5_556 ?
O68 N3 O68 58.2(16) 6 . ?
O68 N3 O68 121.8(16) 2_556 . ?
O68 N3 O68 180.0 5_556 . ?
O68 N3 O67 60.9(8) 6 5_556 ?
O68 N3 O67 119.1(8) 2_556 5_556 ?
O68 N3 O67 60.9(8) 5_556 5_556 ?
O68 N3 O67 119.1(8) . 5_556 ?
O68 N3 O67 119.1(8) 6 . ?
O68 N3 O67 60.9(8) 2_556 . ?
O68 N3 O67 119.1(8) 5_556 . ?
O68 N3 O67 60.9(8) . . ?
O67 N3 O67 180.0 5_556 . ?
O62 N1 O61 121.0(15) . . ?
O62 N1 O63 122.5(15) . . ?
O61 N1 O63 116.4(15) . . ?
O68 O67 O68 115(3) . 2_556 ?
O68 O67 N3 57.3(14) . . ?
O68 O67 N3 57.3(14) 2_556 . ?
O68 O68 N3 60.9(8) 6 . ?
O68 O68 O67 122.7(14) 6 . ?
N3 O68 O67 61.8(15) . . ?
O64 N2 O65 128(3) . . ?
O64 N2 O66 105(2) . . ?
O65 N2 O66 127(2) . . ?
O36 C9 O42 123(3) . . ?
O36 C9 C10 102(3) . . ?
O42 C9 C10 132(3) . . ?
C8 C8 C7 105.8(18) 2_556 . ?

loop_
_geom_bond_atom_site_label_1
_geom_bond_atom_site_label_2
_geom_bond_distance
_geom_bond_site_symmetry_2
_geom_bond_publ_flag
Dy1 O9 2.314(9) 6 ?
Dy1 O9 2.314(9) . ?
Dy1 O24 2.336(10) 6 ?
Dy1 O24 2.336(10) . ?
Dy1 O12 2.386(9) . ?
Dy1 O12 2.386(9) 6 ?
Dy1 O22 2.393(13) . ?
Dy1 O18 2.682(14) . ?
Dy1 Ni1 3.414(4) . ?
Dy1 Dy9 3.6601(11) 6 ?
Dy1 Dy9 3.6601(11) . ?
Dy1 Dy10 3.7517(16) . ?
Dy2 O8 2.315(9) . ?
Dy2 O5 2.316(9) . ?
Dy2 O25 2.342(9) . ?
Dy2 O23 2.349(9) . ?
Dy2 O12 2.381(9) . ?
Dy2 O10 2.388(9) . ?
Dy2 O13 2.399(10) . ?
Dy2 O19 2.718(10) . ?
Dy2 Ni12 3.433(3) . ?
Dy2 Dy9 3.6696(11) . ?
Dy2 Dy8 3.6896(9) . ?
Dy2 Dy11 3.7359(11) . ?
Dy3 O26 2.353(10) . ?
Dy3 O21 2.363(10) . ?
Dy3 O48 2.387(12) . ?
Dy3 O11 2.388(9) . ?
Dy3 O25 2.390(9) . ?
Dy3 O10 2.392(9) . ?
Dy3 O17 2.405(11) . ?
Dy3 O28 2.416(10) . ?
Dy3 Ni14 3.364(3) . ?
Dy3 Ni12 3.477(3) . ?
Dy3 Dy7 3.8066(12) . ?
Dy4 O2 2.318(10) 6 ?
Dy4 O2 2.318(10) . ?
Dy4 O14 2.339(10) 6 ?
Dy4 O14 2.339(10) . ?
Dy4 O3 2.379(15) . ?
Dy4 O6 2.383(8) . ?
Dy4 O6 2.383(8) 6 ?
Dy4 O18 2.774(14) 5_556 ?
Dy4 Ni2 3.461(4) . ?
Dy4 Dy9 3.6995(12) 5_556 ?
Dy4 Dy9 3.6995(12) 2_556 ?
Dy4 Dy10 3.7453(18) 5_556 ?
Dy5 O47 2.354(13) . ?
Dy5 O34 2.370(10) . ?
Dy5 O16 2.374(8) . ?
Dy5 O17 2.374(11) . ?
Dy5 O14 2.376(10) . ?
Dy5 O11 2.388(9) . ?
Dy5 O27 2.392(10) . ?
Dy5 O3 2.395(8) . ?
Dy5 Ni2 3.384(3) . ?
Dy5 Ni14 3.446(3) . ?
Dy5 Dy7 3.8060(11) . ?
Dy6 O36 2.340(11) . ?
Dy6 O45 2.352(13) . ?
Dy6 O24 2.358(10) . ?
Dy6 O23 2.382(10) . ?
Dy6 O15 2.386(8) . ?
Dy6 O22 2.388(8) . ?
Dy6 O10 2.400(9) . ?
Dy6 O28 2.420(10) . ?
Dy6 Ni12 3.408(3) . ?
Dy6 Ni1 3.412(3) . ?
Dy7 O7 2.305(9) . ?
Dy7 O21 2.337(9) . ?
Dy7 O20 2.342(10) . ?
Dy7 O27 2.354(9) . ?
Dy7 O6 2.397(9) . ?
Dy7 O13 2.398(9) . ?
Dy7 O11 2.401(9) . ?
Dy7 O19 2.707(10) 2_556 ?
Dy7 Ni14 3.417(3) . ?
Dy7 Dy9 3.6720(11) 2_556 ?
Dy7 Dy8 3.6790(8) . ?
Dy7 Dy11 3.7476(12) 2_556 ?
Dy8 O7 2.353(9) . ?
Dy8 O7 2.353(9) 2_556 ?
Dy8 O5 2.359(9) 2_556 ?
Dy8 O5 2.359(9) . ?
Dy8 O31 2.494(13) . ?
Dy8 O13 2.526(9) 2_556 ?
Dy8 O13 2.526(9) . ?
Dy8 O19 2.535(9) 2_556 ?
Dy8 O19 2.535(9) . ?
Dy8 Dy7 3.6790(8) 2_556 ?
Dy8 Dy2 3.6896(9) 2_556 ?
Dy9 O2 2.337(9) 2_556 ?
Dy9 O9 2.352(10) . ?
Dy9 O8 2.354(9) . ?
Dy9 O20 2.358(9) 2_556 ?
Dy9 O6 2.507(9) 2_556 ?
Dy9 O12 2.508(9) . ?
Dy9 O19 2.517(9) . ?
Dy9 O18 2.5181(17) . ?
Dy9 O4 2.535(10) . ?
Dy9 Dy7 3.6718(11) 2_556 ?
Dy10 O33 2.331(17) . ?
Dy10 O41 2.368(18) . ?
Dy10 O2 2.384(9) 5_556 ?
Dy10 O2 2.384(9) 2_556 ?
Dy10 O9 2.384(10) . ?
Dy10 O9 2.384(10) 6 ?
Dy10 O30 2.403(11) 6 ?
Dy10 O30 2.403(11) . ?
Dy10 Dy9 3.6854(11) 6 ?
Dy10 Dy4 3.7452(18) 5_556 ?
Dy11 O44 2.348(13) . ?
Dy11 O5 2.366(9) . ?
Dy11 O37 2.374(10) . ?
Dy11 O7 2.378(9) 2_556 ?
Dy11 O38 2.387(10) . ?
Dy11 O8 2.396(9) . ?
Dy11 O20 2.406(10) 2_556 ?
Dy11 O29 2.425(10) . ?
Dy11 Dy7 3.7475(12) 2_556 ?
Ni12 O28 2.011(11) . ?
Ni12 O23 2.029(10) . ?
Ni12 O40 2.053(12) . ?
Ni12 O25 2.077(10) . ?
Ni12 O35 2.082(11) . ?
Ni12 O42 2.100(11) . ?
Ni14 O17 2.021(12) . ?
Ni14 O55 2.052(14) . ?
Ni14 O21 2.055(10) . ?
Ni14 O32 2.068(12) . ?
Ni14 O27 2.069(10) . ?
Ni14 O39 2.077(13) . ?
Ni1 O15 2.000(15) . ?
Ni1 O24 2.065(11) . ?
Ni1 O24 2.065(11) 6 ?
Ni1 O52 2.080(13) 6 ?
Ni1 O52 2.080(13) . ?
Ni1 O51 2.08(2) . ?
Ni1 Dy6 3.412(3) 6 ?
Ni2 O16 1.985(18) . ?
Ni2 O43 2.052(14) 6 ?
Ni2 O43 2.052(14) . ?
Ni2 O1W 2.07(2) . ?
Ni2 O14 2.090(11) 6 ?
Ni2 O14 2.090(11) . ?
Ni2 Dy5 3.384(3) 6 ?
O2 Dy9 2.337(9) 2_556 ?
O2 Dy10 2.384(9) 5_556 ?
O3 Dy5 2.396(8) 6 ?
O4 C1 1.30(2) . ?
O6 Dy9 2.507(9) 2_556 ?
O7 Dy11 2.378(9) 2_556 ?
O15 Dy6 2.386(8) 6 ?
O16 Dy5 2.374(8) 6 ?
O18 Dy9 2.5181(18) 6 ?
O18 Dy4 2.774(14) 5_556 ?
O19 Dy7 2.707(10) 2_556 ?
O20 Dy9 2.358(9) 2_556 ?
O20 Dy11 2.406(10) 2_556 ?
O22 Dy6 2.388(8) 6 ?
O26 C5 1.26(2) . ?
O30 C1 1.33(2) . ?
O31 C7 1.35(3) . ?
O31 C7 1.35(3) 2_556 ?
O34 C3 1.22(3) . ?
O36 C9 1.30(4) . ?
O37 C7 1.30(3) . ?
O39 C5 1.28(2) . ?
O42 C9 1.49(4) . ?
O43 C3 1.34(3) . ?
C1 C2 1.47(3) . ?
C5 C6 1.48(3) . ?
C3 C4 1.56(4) . ?
C7 C8 1.51(4) . ?
N3 O68 1.282(15) 6 ?
N3 O68 1.282(15) 2_556 ?
N3 O68 1.282(15) 5_556 ?
N3 O68 1.282(15) . ?
N3 O67 1.34(3) 5_556 ?
N3 O67 1.34(3) . ?
O62 N1 1.252(19) . ?
O63 N1 1.257(19) . ?
O66 N2 1.36(3) . ?
N1 O61 1.26(2) . ?
C10 C9 1.69(5) . ?
O67 O68 1.33(2) . ?
O67 O68 1.33(2) 2_556 ?
O68 O68 1.25(3) 6 ?
O65 N2 1.33(3) . ?
O64 N2 1.31(3) . ?
C8 C8 1.28(8) 2_556 ?
